data_7713728
loop_
_publ_author_name
'KANETOMO, Takuya'
'Yokoyama, Koki'
'Suzuki, Yudai'
'Ida, Hiromichi'
'Okazawa, Atsushi'
'Enomoto, Masaya'

_publ_section_title
;
 Investigation for Unique Magnetic Behaviours of Isomers in
 1,2-Dithiooxalato-Bridged Diiron(II) Complex
;
_journal_name_full 'Dalton Transactions'
_journal_paper_doi 10.1039/D3DT01992F
_journal_year 2023
_chemical_formula_moiety 'C38 H36 Fe2 N8 O2 S2, 2(Cl O4)'
_chemical_formula_sum 'C38 H36 Cl2 Fe2 N8 O10 S2'
_chemical_formula_weight 1011.47
_chemical_melting_point 458
_chemical_name_systematic
'[\m-ethanebis(thioic S-acid)ato]-bis{1-(pyridin-2-yl)-N,N-bis[(pyridin-2-yl)methyl]methanamine}-di-iron diperchlorate'
_space_group_crystal_system monoclinic
_space_group_IT_number 14
_space_group_name_Hall '-P 2ybc'
_space_group_name_H-M_alt 'P 1 21/c 1'
_atom_sites_solution_hydrogens geom
_atom_sites_solution_primary dual
_audit_creation_date 2022-04-10
_audit_creation_method
;
Olex2 1.5
(compiled 2021.12.09 svn.r5202d8cf for OlexSys, GUI svn.r6439)
;
_audit_update_record
;
2023-06-26 deposited with the CCDC.	2023-08-10 downloaded from the CCDC.
;
_cell_angle_alpha 90
_cell_angle_beta 102.270(3)
_cell_angle_gamma 90
_cell_formula_units_Z 2
_cell_length_a 9.3104(10)
_cell_length_b 13.5947(15)
_cell_length_c 16.6268(17)
_cell_measurement_reflns_used 5536
_cell_measurement_temperature 90
_cell_measurement_theta_max 26.96
_cell_measurement_theta_min 2.69
_cell_volume 2056.4(4)
_computing_cell_refinement 'SAINT V8.38A (?, 2016)'
_computing_data_reduction 'SAINT V8.38A (?, 2016)'
_computing_molecular_graphics 'Olex2 1.5 (Dolomanov et al., 2009)'
_computing_publication_material 'Olex2 1.5 (Dolomanov et al., 2009)'
_computing_structure_refinement 'SHELXL 2018/3 (Sheldrick, 2015)'
_computing_structure_solution 'SHELXT 2018/2 (Sheldrick, 2018)'
_diffrn_ambient_temperature 90
_diffrn_measured_fraction_theta_full 1.000
_diffrn_measured_fraction_theta_max 0.992
_diffrn_measurement_device_type 'Bruker APEX-II CCD'
_diffrn_measurement_method '\f and \w scans'
_diffrn_radiation_type MoK\a
_diffrn_radiation_wavelength 0.71073
_diffrn_reflns_av_R_equivalents 0.0571
_diffrn_reflns_av_unetI/netI 0.0512
_diffrn_reflns_Laue_measured_fraction_full 1.000
_diffrn_reflns_Laue_measured_fraction_max 0.992
_diffrn_reflns_limit_h_max 11
_diffrn_reflns_limit_h_min -11
_diffrn_reflns_limit_k_max 17
_diffrn_reflns_limit_k_min -17
_diffrn_reflns_limit_l_max 21
_diffrn_reflns_limit_l_min -21
_diffrn_reflns_number 22189
_diffrn_reflns_point_group_measured_fraction_full 1.000
_diffrn_reflns_point_group_measured_fraction_max 0.992
_diffrn_reflns_theta_full 25.242
_diffrn_reflns_theta_max 26.729
_diffrn_reflns_theta_min 1.953
_exptl_absorpt_coefficient_mu 1.006
_exptl_absorpt_correction_T_max 0.9332
_exptl_absorpt_correction_T_min 0.8267
_exptl_absorpt_correction_type none
_exptl_absorpt_process_details
;
SADABS-2016/2 (Bruker,2016/2) was used for absorption correction.
wR2(int) was 0.0835 before and 0.0550 after correction.
The Ratio of minimum to maximum transmission is 0.8859.
The \l/2 correction factor is Not present.
;
_exptl_crystal_colour green
_exptl_crystal_colour_primary green
_exptl_crystal_density_diffrn 1.634
_exptl_crystal_description block
_exptl_crystal_F_000 1036
_exptl_crystal_preparation 'Magnetic properties'
_exptl_crystal_recrystallization_method 'From the Melt'
_exptl_crystal_size_max 0.236
_exptl_crystal_size_mid 0.182
_exptl_crystal_size_min 0.118
_refine_diff_density_max 1.197
_refine_diff_density_min -1.188
_refine_diff_density_rms 0.097
_refine_ls_extinction_coef 0.0015(4)
_refine_ls_extinction_expression Fc^*^=kFc[1+0.001xFc^2^\l^3^/sin(2\q)]^-1/4^
_refine_ls_extinction_method 'SHELXL-2018/3 (Sheldrick 2018)'
_refine_ls_goodness_of_fit_ref 1.103
_refine_ls_hydrogen_treatment constr
_refine_ls_matrix_type full
_refine_ls_number_parameters 282
_refine_ls_number_reflns 4329
_refine_ls_number_restraints 0
_refine_ls_restrained_S_all 1.103
_refine_ls_R_factor_all 0.0825
_refine_ls_R_factor_gt 0.0658
_refine_ls_shift/su_max 0.000
_refine_ls_shift/su_mean 0.000
_refine_ls_structure_factor_coef Fsqd
_refine_ls_weighting_details 'w=1/[\s^2^(Fo^2^)+(0.0192P)^2^+8.4160P] where P=(Fo^2^+2Fc^2^)/3'
_refine_ls_weighting_scheme calc
_refine_ls_wR_factor_gt 0.1373
_refine_ls_wR_factor_ref 0.1436
_reflns_Friedel_coverage 0.000
_reflns_number_gt 3501
_reflns_number_total 4329
_reflns_threshold_expression 'I > 2\s(I)'
_cod_data_source_file d3dt01992f1.cif
_cod_data_source_block fetpadto_90k_1stheat_0m
_cod_database_code 7713728
_shelx_shelxl_version_number 2018/3
_shelx_space_group_comment
;
The symmetry employed for this shelxl refinement is uniquely defined
by the following loop, which should always be used as a source of
symmetry information in preference to the above space-group names.
They are only intended as comments.
;
_olex2_refinement_description
;
1. Fixed Uiso
 At 1.2 times of:
  All C(H) groups, All C(H,H) groups
2. Shared sites
{O2, S1}
{S2, O1}
3. Uiso/Uaniso restraints and constraints
Uanis(O2) = Uanis(S1)
Uanis(S2) = Uanis(O1)
4. Others
 Sof(O2)=Sof(S2)=1-FVAR(1)
 Sof(S1)=Sof(O1)=FVAR(1)
5.a Secondary CH2 refined with riding coordinates:
 C19(H19A,H19B), C13(H13A,H13B), C7(H7A,H7B)
5.b Aromatic/amide H refined with riding coordinates:
 C14(H14), C8(H8), C15(H15), C17(H17), C2(H2), C9(H9), C5(H5), C3(H3), C4(H4),
 C11(H11), C16(H16), C10(H10)
;
_olex2_submission_special_instructions 'No special instructions were received'

loop_
_space_group_symop_operation_xyz
'x, y, z'
'-x, y+1/2, -z+1/2'
'-x, -y, -z'
'x, -y-1/2, z-1/2'

loop_
_atom_site_label
_atom_site_type_symbol
_atom_site_fract_x
_atom_site_fract_y
_atom_site_fract_z
_atom_site_U_iso_or_equiv
_atom_site_adp_type
_atom_site_occupancy
_atom_site_site_symmetry_order
_atom_site_calc_flag
_atom_site_refinement_flags_posn
_atom_site_refinement_flags_adp
_atom_site_refinement_flags_occupancy
_atom_site_disorder_assembly
_atom_site_disorder_group
Fe1 Fe 0.60097(7) -0.11573(5) 0.38206(4) 0.02768(19) Uani 1 1 d . . . . .
Cl1 Cl 1.01559(13) -0.08368(9) 0.16806(9) 0.0452(3) Uani 1 1 d . . . . .
S1 S 0.5945(2) 0.01089(15) 0.62454(11) 0.0594(8) Uani 0.672(9) 1 d . . P . .
O2 O 0.5945(2) 0.01089(15) 0.62454(11) 0.0594(8) Uani 0.328(9) 1 d . . P . .
O1 O 0.6533(3) -0.0874(2) 0.50919(17) 0.0622(11) Uani 0.672(9) 1 d . . P . .
S2 S 0.6533(3) -0.0874(2) 0.50919(17) 0.0622(11) Uani 0.328(9) 1 d . . P . .
O3 O 1.0874(3) -0.1403(2) 0.2389(2) 0.0410(8) Uani 1 1 d . . . . .
N2 N 0.5539(4) -0.1491(2) 0.2626(2) 0.0247(7) Uani 1 1 d . . . . .
N1 N 0.7527(4) -0.0151(3) 0.3680(2) 0.0299(8) Uani 1 1 d . . . . .
N4 N 0.7774(4) -0.2083(3) 0.3857(2) 0.0294(8) Uani 1 1 d . . . . .
N3 N 0.4997(4) -0.2433(2) 0.39758(19) 0.0252(7) Uani 1 1 d . . . . .
O5 O 1.0904(5) 0.0060(3) 0.1659(3) 0.0727(13) Uani 1 1 d . . . . .
C18 C 0.5933(5) -0.3199(3) 0.4164(3) 0.0307(10) Uani 1 1 d . . . . .
O4 O 0.8689(4) -0.0631(4) 0.1773(4) 0.103(2) Uani 1 1 d . . . . .
C14 C 0.3548(5) -0.2620(3) 0.3796(2) 0.0306(9) Uani 1 1 d . . . . .
H14 H 0.290157 -0.209679 0.365255 0.037 Uiso 1 1 calc R U . . .
C6 C 0.8931(5) -0.0480(3) 0.3889(3) 0.0346(10) Uani 1 1 d . . . . .
C8 C 0.4300(5) -0.1226(3) 0.2089(3) 0.0343(10) Uani 1 1 d . . . . .
H8 H 0.367696 -0.076841 0.225242 0.041 Uiso 1 1 calc R U . . .
C12 C 0.6445(5) -0.2145(3) 0.2391(3) 0.0308(10) Uani 1 1 d . . . . .
C15 C 0.2973(5) -0.3556(4) 0.3813(3) 0.0379(11) Uani 1 1 d . . . . .
H15 H 0.196259 -0.366029 0.369489 0.045 Uiso 1 1 calc R U . . .
C19 C 0.7537(5) -0.2932(3) 0.4366(3) 0.0377(11) Uani 1 1 d . . . . .
H19A H 0.783673 -0.276639 0.494533 0.045 Uiso 1 1 calc R U . . .
H19B H 0.812171 -0.348702 0.425592 0.045 Uiso 1 1 calc R U . . .
C13 C 0.7829(5) -0.2385(3) 0.2992(3) 0.0338(10) Uani 1 1 d . . . . .
H13A H 0.864504 -0.205403 0.282915 0.041 Uiso 1 1 calc R U . . .
H13B H 0.800376 -0.308773 0.298070 0.041 Uiso 1 1 calc R U . . .
O6 O 1.0121(6) -0.1387(4) 0.0963(3) 0.0944(19) Uani 1 1 d . . . . .
C17 C 0.5429(6) -0.4155(3) 0.4188(3) 0.0418(12) Uani 1 1 d . . . . .
H17 H 0.609153 -0.467127 0.432273 0.050 Uiso 1 1 calc R U . . .
C7 C 0.9096(5) -0.1502(4) 0.4222(3) 0.0426(12) Uani 1 1 d . . . . .
H7A H 0.996089 -0.180595 0.409154 0.051 Uiso 1 1 calc R U . . .
H7B H 0.921943 -0.148623 0.481618 0.051 Uiso 1 1 calc R U . . .
C2 C 0.7284(5) 0.0759(3) 0.3389(3) 0.0366(10) Uani 1 1 d . . . . .
H2 H 0.631783 0.097747 0.323766 0.044 Uiso 1 1 calc R U . . .
C1 C 0.5635(6) -0.0220(4) 0.5312(3) 0.0475(15) Uani 1 1 d . . . . .
C9 C 0.3931(6) -0.1611(4) 0.1311(3) 0.0483(14) Uani 1 1 d . . . . .
H9 H 0.306403 -0.142267 0.095443 0.058 Uiso 1 1 calc R U . . .
C5 C 1.0097(5) 0.0111(4) 0.3801(3) 0.0461(13) Uani 1 1 d . . . . .
H5 H 1.105609 -0.012401 0.393565 0.055 Uiso 1 1 calc R U . . .
C3 C 0.8397(6) 0.1395(4) 0.3299(3) 0.0420(12) Uani 1 1 d . . . . .
H3 H 0.818768 0.203088 0.310290 0.050 Uiso 1 1 calc R U . . .
C4 C 0.9809(6) 0.1065(4) 0.3507(3) 0.0495(14) Uani 1 1 d . . . . .
H4 H 1.057965 0.147756 0.345317 0.059 Uiso 1 1 calc R U . . .
C11 C 0.6125(6) -0.2545(4) 0.1605(3) 0.0464(13) Uani 1 1 d . . . . .
H11 H 0.676587 -0.299345 0.144623 0.056 Uiso 1 1 calc R U . . .
C16 C 0.3946(6) -0.4333(4) 0.4011(3) 0.0451(13) Uani 1 1 d . . . . .
H16 H 0.359501 -0.497171 0.402471 0.054 Uiso 1 1 calc R U . . .
C10 C 0.4856(6) -0.2276(5) 0.1064(3) 0.0542(16) Uani 1 1 d . . . . .
H10 H 0.462739 -0.254163 0.053695 0.065 Uiso 1 1 calc R U . . .

loop_
_atom_site_aniso_label
_atom_site_aniso_U_11
_atom_site_aniso_U_22
_atom_site_aniso_U_33
_atom_site_aniso_U_23
_atom_site_aniso_U_13
_atom_site_aniso_U_12
Fe1 0.0287(3) 0.0326(4) 0.0217(3) -0.0013(3) 0.0053(2) -0.0102(3)
Cl1 0.0303(6) 0.0290(6) 0.0692(8) 0.0006(6) -0.0050(6) 0.0013(5)
S1 0.0755(14) 0.0621(13) 0.0487(11) -0.0197(9) 0.0314(9) -0.0329(10)
O2 0.0755(14) 0.0621(13) 0.0487(11) -0.0197(9) 0.0314(9) -0.0329(10)
O1 0.0660(19) 0.066(2) 0.0538(17) 0.0092(13) 0.0119(13) -0.0165(15)
S2 0.0660(19) 0.066(2) 0.0538(17) 0.0092(13) 0.0119(13) -0.0165(15)
O3 0.0322(17) 0.0369(19) 0.051(2) -0.0013(15) 0.0021(15) 0.0091(14)
N2 0.0255(17) 0.0241(18) 0.0271(17) -0.0015(14) 0.0112(14) -0.0066(14)
N1 0.0326(19) 0.032(2) 0.0279(18) -0.0073(15) 0.0117(15) -0.0019(16)
N4 0.0242(17) 0.0260(19) 0.0355(19) -0.0043(15) 0.0011(15) -0.0003(15)
N3 0.0302(18) 0.0244(18) 0.0194(15) -0.0023(14) 0.0021(14) -0.0022(15)
O5 0.088(3) 0.045(2) 0.083(3) 0.011(2) 0.012(3) -0.029(2)
C18 0.040(2) 0.023(2) 0.026(2) 0.0000(17) 0.0010(18) -0.0020(19)
O4 0.029(2) 0.088(4) 0.187(6) 0.066(4) 0.009(3) 0.017(2)
C14 0.035(2) 0.034(2) 0.0219(19) -0.0013(18) 0.0038(17) -0.0033(19)
C6 0.030(2) 0.035(3) 0.039(2) -0.015(2) 0.0080(19) -0.0013(19)
C8 0.035(2) 0.033(2) 0.035(2) 0.009(2) 0.0092(19) -0.005(2)
C12 0.032(2) 0.032(2) 0.033(2) -0.0119(19) 0.0166(18) -0.0119(19)
C15 0.038(3) 0.043(3) 0.032(2) -0.001(2) 0.006(2) -0.016(2)
C19 0.038(2) 0.028(2) 0.043(3) 0.001(2) -0.001(2) 0.005(2)
C13 0.029(2) 0.029(2) 0.046(3) -0.011(2) 0.014(2) -0.0010(18)
O6 0.132(4) 0.068(3) 0.057(3) -0.017(2) -0.040(3) 0.020(3)
C17 0.055(3) 0.025(2) 0.040(3) 0.002(2) 0.000(2) -0.001(2)
C7 0.024(2) 0.040(3) 0.058(3) -0.011(2) -0.004(2) -0.001(2)
C2 0.042(3) 0.034(3) 0.036(2) -0.001(2) 0.014(2) 0.000(2)
C1 0.042(3) 0.063(4) 0.032(2) 0.015(2) -0.005(2) -0.038(3)
C9 0.051(3) 0.064(4) 0.028(2) 0.013(2) 0.004(2) -0.014(3)
C5 0.029(2) 0.049(3) 0.061(3) -0.016(3) 0.013(2) -0.012(2)
C3 0.059(3) 0.030(3) 0.040(3) -0.009(2) 0.018(2) -0.011(2)
C4 0.052(3) 0.047(3) 0.053(3) -0.015(3) 0.019(3) -0.026(3)
C11 0.047(3) 0.054(3) 0.045(3) -0.024(3) 0.024(2) -0.014(3)
C16 0.064(3) 0.029(3) 0.039(3) 0.006(2) 0.004(2) -0.015(2)
C10 0.054(3) 0.087(4) 0.022(2) -0.010(3) 0.010(2) -0.027(3)

loop_
_atom_type_symbol
_atom_type_description
_atom_type_scat_dispersion_real
_atom_type_scat_dispersion_imag
_atom_type_scat_source
C C 0.0033 0.0016 'International Tables Vol C Tables 4.2.6.8 and 6.1.1.4'
H H 0.0000 0.0000 'International Tables Vol C Tables 4.2.6.8 and 6.1.1.4'
Cl Cl 0.1484 0.1585 'International Tables Vol C Tables 4.2.6.8 and 6.1.1.4'
Fe Fe 0.3463 0.8444 'International Tables Vol C Tables 4.2.6.8 and 6.1.1.4'
N N 0.0061 0.0033 'International Tables Vol C Tables 4.2.6.8 and 6.1.1.4'
O O 0.0106 0.0060 'International Tables Vol C Tables 4.2.6.8 and 6.1.1.4'
S S 0.1246 0.1234 'International Tables Vol C Tables 4.2.6.8 and 6.1.1.4'

loop_
_geom_angle_atom_site_label_1
_geom_angle_atom_site_label_2
_geom_angle_atom_site_label_3
_geom_angle
_geom_angle_site_symmetry_1
_geom_angle_site_symmetry_3
_geom_angle_publ_flag
S2 Fe1 S1 86.93(10) . 3_656 ?
N2 Fe1 S1 95.13(11) . 3_656 ?
N2 Fe1 S2 177.34(14) . . ?
N2 Fe1 N1 92.84(14) . . ?
N2 Fe1 N4 83.99(14) . . ?
N2 Fe1 N3 85.53(13) . . ?
N1 Fe1 S1 98.13(11) . 3_656 ?
N1 Fe1 S2 88.54(12) . . ?
N1 Fe1 N4 80.99(14) . . ?
N1 Fe1 N3 163.10(15) . . ?
N4 Fe1 S1 178.71(12) . 3_656 ?
N4 Fe1 S2 93.98(13) . . ?
N3 Fe1 S1 98.77(11) . 3_656 ?
N3 Fe1 S2 92.49(12) . . ?
N3 Fe1 N4 82.11(14) . . ?
O5 Cl1 O3 109.6(2) . . ?
O5 Cl1 O4 108.7(3) . . ?
O4 Cl1 O3 107.6(3) . . ?
O6 Cl1 O3 109.4(2) . . ?
O6 Cl1 O5 111.3(3) . . ?
O6 Cl1 O4 110.2(4) . . ?
C1 O2 Fe1 98.7(3) . 3_656 ?
C1 S2 Fe1 112.1(3) . . ?
C8 N2 Fe1 125.1(3) . . ?
C12 N2 Fe1 115.0(3) . . ?
C12 N2 C8 119.1(4) . . ?
C6 N1 Fe1 114.1(3) . . ?
C2 N1 Fe1 127.2(3) . . ?
C2 N1 C6 118.7(4) . . ?
C19 N4 Fe1 106.2(3) . . ?
C19 N4 C13 111.9(3) . . ?
C19 N4 C7 113.2(4) . . ?
C13 N4 Fe1 109.1(3) . . ?
C7 N4 Fe1 105.9(3) . . ?
C7 N4 C13 110.1(4) . . ?
C18 N3 Fe1 113.3(3) . . ?
C14 N3 Fe1 127.5(3) . . ?
C14 N3 C18 118.3(4) . . ?
N3 C18 C19 115.3(4) . . ?
N3 C18 C17 121.6(4) . . ?
C17 C18 C19 123.1(4) . . ?
N3 C14 H14 118.5 . . ?
N3 C14 C15 123.0(4) . . ?
C15 C14 H14 118.5 . . ?
N1 C6 C7 114.9(4) . . ?
N1 C6 C5 121.1(5) . . ?
C5 C6 C7 124.0(4) . . ?
N2 C8 H8 119.0 . . ?
N2 C8 C9 122.1(5) . . ?
C9 C8 H8 119.0 . . ?
N2 C12 C13 117.2(4) . . ?
N2 C12 C11 120.8(4) . . ?
C11 C12 C13 121.9(4) . . ?
C14 C15 H15 121.0 . . ?
C14 C15 C16 118.0(4) . . ?
C16 C15 H15 121.0 . . ?
N4 C19 C18 108.8(3) . . ?
N4 C19 H19A 109.9 . . ?
N4 C19 H19B 109.9 . . ?
C18 C19 H19A 109.9 . . ?
C18 C19 H19B 109.9 . . ?
H19A C19 H19B 108.3 . . ?
N4 C13 H13A 109.1 . . ?
N4 C13 H13B 109.1 . . ?
C12 C13 N4 112.4(3) . . ?
C12 C13 H13A 109.1 . . ?
C12 C13 H13B 109.1 . . ?
H13A C13 H13B 107.9 . . ?
C18 C17 H17 120.3 . . ?
C16 C17 C18 119.4(5) . . ?
C16 C17 H17 120.3 . . ?
N4 C7 C6 109.5(4) . . ?
N4 C7 H7A 109.8 . . ?
N4 C7 H7B 109.8 . . ?
C6 C7 H7A 109.8 . . ?
C6 C7 H7B 109.8 . . ?
H7A C7 H7B 108.2 . . ?
N1 C2 H2 118.4 . . ?
N1 C2 C3 123.2(5) . . ?
C3 C2 H2 118.4 . . ?
S2 C1 O2 117.8(4) . . ?
S2 C1 C1 121.4(6) . 3_656 ?
C1 C1 O2 120.8(7) 3_656 . ?
C8 C9 H9 120.4 . . ?
C10 C9 C8 119.1(5) . . ?
C10 C9 H9 120.4 . . ?
C6 C5 H5 120.6 . . ?
C6 C5 C4 118.8(5) . . ?
C4 C5 H5 120.6 . . ?
C2 C3 H3 120.9 . . ?
C4 C3 C2 118.2(5) . . ?
C4 C3 H3 120.9 . . ?
C5 C4 H4 120.0 . . ?
C3 C4 C5 120.0(5) . . ?
C3 C4 H4 120.0 . . ?
C12 C11 H11 120.2 . . ?
C10 C11 C12 119.7(5) . . ?
C10 C11 H11 120.2 . . ?
C15 C16 H16 120.2 . . ?
C17 C16 C15 119.6(4) . . ?
C17 C16 H16 120.2 . . ?
C9 C10 C11 119.2(5) . . ?
C9 C10 H10 120.4 . . ?
C11 C10 H10 120.4 . . ?

loop_
_geom_bond_atom_site_label_1
_geom_bond_atom_site_label_2
_geom_bond_distance
_geom_bond_site_symmetry_2
_geom_bond_publ_flag
Fe1 S1 2.296(2) 3_656 ?
Fe1 S2 2.101(3) . ?
Fe1 N2 1.993(3) . ?
Fe1 N1 2.016(4) . ?
Fe1 N4 2.060(4) . ?
Fe1 N3 2.017(3) . ?
Cl1 O3 1.446(3) . ?
Cl1 O5 1.408(4) . ?
Cl1 O4 1.434(4) . ?
Cl1 O6 1.403(5) . ?
O2 C1 1.582(5) . ?
S2 C1 1.325(7) . ?
N2 C8 1.349(5) . ?
N2 C12 1.340(5) . ?
N1 C6 1.355(6) . ?
N1 C2 1.330(6) . ?
N4 C19 1.477(6) . ?
N4 C13 1.506(6) . ?
N4 C7 1.479(5) . ?
N3 C18 1.351(5) . ?
N3 C14 1.342(5) . ?
C18 C19 1.504(6) . ?
C18 C17 1.385(6) . ?
C14 H14 0.9300 . ?
C14 C15 1.382(6) . ?
C6 C7 1.491(7) . ?
C6 C5 1.384(7) . ?
C8 H8 0.9300 . ?
C8 C9 1.370(7) . ?
C12 C13 1.490(6) . ?
C12 C11 1.387(6) . ?
C15 H15 0.9300 . ?
C15 C16 1.385(7) . ?
C19 H19A 0.9700 . ?
C19 H19B 0.9700 . ?
C13 H13A 0.9700 . ?
C13 H13B 0.9700 . ?
C17 H17 0.9300 . ?
C17 C16 1.371(7) . ?
C7 H7A 0.9700 . ?
C7 H7B 0.9700 . ?
C2 H2 0.9300 . ?
C2 C3 1.381(7) . ?
C1 C1 1.520(10) 3_656 ?
C9 H9 0.9300 . ?
C9 C10 1.370(8) . ?
C5 H5 0.9300 . ?
C5 C4 1.391(8) . ?
C3 H3 0.9300 . ?
C3 C4 1.362(8) . ?
C4 H4 0.9300 . ?
C11 H11 0.9300 . ?
C11 C10 1.374(8) . ?
C16 H16 0.9300 . ?
C10 H10 0.9300 . ?

loop_
_geom_torsion_atom_site_label_1
_geom_torsion_atom_site_label_2
_geom_torsion_atom_site_label_3
_geom_torsion_atom_site_label_4
_geom_torsion
_geom_torsion_site_symmetry_1
_geom_torsion_site_symmetry_2
_geom_torsion_site_symmetry_3
_geom_torsion_site_symmetry_4
_geom_torsion_publ_flag
Fe1 O2 C1 S2 -178.1(3) 3_656 . . . ?
Fe1 O2 C1 C1 3.3(5) 3_656 . . 3_656 ?
Fe1 S2 C1 O2 -176.9(2) . . . . ?
Fe1 S2 C1 C1 1.8(6) . . . 3_656 ?
Fe1 N2 C8 C9 -169.0(4) . . . . ?
Fe1 N2 C12 C13 -11.8(5) . . . . ?
Fe1 N2 C12 C11 170.8(4) . . . . ?
Fe1 N1 C6 C7 -2.9(5) . . . . ?
Fe1 N1 C6 C5 177.8(4) . . . . ?
Fe1 N1 C2 C3 -178.8(3) . . . . ?
Fe1 N4 C19 C18 39.9(4) . . . . ?
Fe1 N4 C13 C12 -13.7(4) . . . . ?
Fe1 N4 C7 C6 -40.5(4) . . . . ?
Fe1 N3 C18 C19 10.3(5) . . . . ?
Fe1 N3 C18 C17 -171.5(4) . . . . ?
Fe1 N3 C14 C15 170.3(3) . . . . ?
N2 C8 C9 C10 -0.8(7) . . . . ?
N2 C12 C13 N4 17.2(6) . . . . ?
N2 C12 C11 C10 -0.6(7) . . . . ?
N1 C6 C7 N4 29.8(6) . . . . ?
N1 C6 C5 C4 1.3(7) . . . . ?
N1 C2 C3 C4 1.2(7) . . . . ?
N3 C18 C19 N4 -34.5(5) . . . . ?
N3 C18 C17 C16 0.5(7) . . . . ?
N3 C14 C15 C16 -1.2(7) . . . . ?
C18 N3 C14 C15 1.6(6) . . . . ?
C18 C17 C16 C15 -0.1(7) . . . . ?
C14 N3 C18 C19 -179.4(4) . . . . ?
C14 N3 C18 C17 -1.2(6) . . . . ?
C14 C15 C16 C17 0.4(7) . . . . ?
C6 N1 C2 C3 -1.0(6) . . . . ?
C6 C5 C4 C3 -1.1(8) . . . . ?
C8 N2 C12 C13 177.6(4) . . . . ?
C8 N2 C12 C11 0.2(6) . . . . ?
C8 C9 C10 C11 0.4(8) . . . . ?
C12 N2 C8 C9 0.5(6) . . . . ?
C12 C11 C10 C9 0.3(8) . . . . ?
C19 N4 C13 C12 103.6(4) . . . . ?
C19 N4 C7 C6 -156.4(4) . . . . ?
C19 C18 C17 C16 178.6(4) . . . . ?
C13 N4 C19 C18 -79.1(4) . . . . ?
C13 N4 C7 C6 77.4(5) . . . . ?
C13 C12 C11 C10 -177.9(5) . . . . ?
C17 C18 C19 N4 147.3(4) . . . . ?
C7 N4 C19 C18 155.8(4) . . . . ?
C7 N4 C13 C12 -129.5(4) . . . . ?
C7 C6 C5 C4 -177.9(5) . . . . ?
C2 N1 C6 C7 179.0(4) . . . . ?
C2 N1 C6 C5 -0.2(6) . . . . ?
C2 C3 C4 C5 -0.1(7) . . . . ?
C5 C6 C7 N4 -151.0(4) . . . . ?
C11 C12 C13 N4 -165.4(4) . . . . ?
